data_4336134
loop_
_publ_author_name
'Taka-aki Okamura'
'Junko Nakagawa'

_publ_section_title
;
 Contribution of Intramolecular NH...O Hydrogen Bonds to
 Magnesium-Carboxylate Bonds
;
_journal_name_full 'Inorganic Chemistry'
_journal_page_first 10812
_journal_page_last 10824
_journal_paper_doi 10.1021/ic400671v
_journal_volume 52
_journal_year 2013
_chemical_formula_moiety 'C28 H44 Mg N6 O14'
_chemical_formula_sum 'C28 H44 Mg N6 O14'
_chemical_formula_weight 713.00
_chemical_name_systematic
; 
[Mg(dmf)2(H2O)4][O2C-2,6-(CH3CONH)2C6H3]2 
;
_space_group_IT_number 14
_symmetry_cell_setting monoclinic
_symmetry_Int_Tables_number 14
_symmetry_space_group_name_Hall '-P 2ybc'
_symmetry_space_group_name_H-M 'P 1 21/c 1'
_atom_sites_solution_hydrogens geom
_atom_sites_solution_primary direct
_atom_sites_solution_secondary difmap
_audit_creation_date 2013-06-25
_audit_creation_method SHELXL-97
_cell_angle_alpha 90.00
_cell_angle_beta 100.963(7)
_cell_angle_gamma 90.00
_cell_formula_units_Z 2
_cell_length_a 14.2851(14)
_cell_length_b 5.2966(5)
_cell_length_c 23.179(2)
_cell_measurement_reflns_used 4709
_cell_measurement_temperature 200
_cell_measurement_theta_max 27.48
_cell_measurement_theta_min 3.11
_cell_volume 1721.8(3)
_computing_structure_refinement 'SHELXL-97 (Sheldrick, 2008)'
_computing_structure_solution 'SIR92 (Altomare et al., 1994)'
_diffrn_ambient_temperature 200
_diffrn_detector_area_resol_mean 10.000
_diffrn_measured_fraction_theta_full 0.998
_diffrn_measured_fraction_theta_max 0.998
_diffrn_measurement_device_type 'Rigaku R-AXIS RAPID'
_diffrn_measurement_method \w
_diffrn_radiation_monochromator graphite
_diffrn_radiation_source 'fine-focus sealed tube'
_diffrn_radiation_type MoK\a
_diffrn_radiation_wavelength 0.71075
_diffrn_reflns_av_R_equivalents 0.1566
_diffrn_reflns_av_sigmaI/netI 0.1245
_diffrn_reflns_limit_h_max 16
_diffrn_reflns_limit_h_min -16
_diffrn_reflns_limit_k_max 6
_diffrn_reflns_limit_k_min -5
_diffrn_reflns_limit_l_max 27
_diffrn_reflns_limit_l_min -27
_diffrn_reflns_number 13036
_diffrn_reflns_theta_full 25.00
_diffrn_reflns_theta_max 25.00
_diffrn_reflns_theta_min 3.11
_exptl_absorpt_coefficient_mu 0.126
_exptl_absorpt_correction_T_max 0.9937
_exptl_absorpt_correction_T_min 0.9691
_exptl_absorpt_correction_type multi-scan
_exptl_absorpt_process_details 'ABSCOR (Rigaku, 1995)'
_exptl_crystal_colour colorless
_exptl_crystal_density_diffrn 1.375
_exptl_crystal_description platelet
_exptl_crystal_F_000 756
_exptl_crystal_size_max 0.25
_exptl_crystal_size_mid 0.10
_exptl_crystal_size_min 0.05
_refine_diff_density_max 0.562
_refine_diff_density_min -0.314
_refine_diff_density_rms 0.076
_refine_ls_extinction_method none
_refine_ls_goodness_of_fit_ref 1.022
_refine_ls_hydrogen_treatment mixed
_refine_ls_matrix_type full
_refine_ls_number_parameters 228
_refine_ls_number_reflns 3030
_refine_ls_number_restraints 25
_refine_ls_restrained_S_all 1.021
_refine_ls_R_factor_all 0.1236
_refine_ls_R_factor_gt 0.0788
_refine_ls_shift/su_max 0.000
_refine_ls_shift/su_mean 0.000
_refine_ls_structure_factor_coef Fsqd
_refine_ls_weighting_details 'calc w=1/[\s^2^(Fo^2^)+(0.0944P)^2^+1.1908P] where P=(Fo^2^+2Fc^2^)/3'
_refine_ls_weighting_scheme calc
_refine_ls_wR_factor_gt 0.1902
_refine_ls_wR_factor_ref 0.2177
_reflns_number_gt 1922
_reflns_number_total 3030
_reflns_threshold_expression I>2\s(I)
_cod_data_source_file ic400671v_si_002_3.cif
_cod_data_source_block 3
_cod_database_code 4336134

loop_
_symmetry_equiv_pos_as_xyz
'x, y, z'
'-x, y+1/2, -z+1/2'
'-x, -y, -z'
'x, -y-1/2, z-1/2'

loop_
_atom_site_label
_atom_site_type_symbol
_atom_site_fract_x
_atom_site_fract_y
_atom_site_fract_z
_atom_site_U_iso_or_equiv
_atom_site_adp_type
_atom_site_occupancy
_atom_site_symmetry_multiplicity
_atom_site_calc_flag
_atom_site_refinement_flags
Mg1 Mg 0.0000 0.0000 0.0000 0.0353(5) Uani 1 2 d S
O1 O 0.1604(2) 0.8925(6) 0.17210(14) 0.0528(8) Uani 1 1 d .
O2 O 0.4839(2) 0.0894(7) 0.41039(16) 0.0654(10) Uani 1 1 d .
O3 O 0.1378(2) 0.1211(7) 0.02355(14) 0.0537(9) Uani 1 1 d D
O11 O 0.1513(2) 0.7560(5) 0.37824(13) 0.0430(7) Uani 1 1 d .
O12 O 0.1383(2) 0.3386(5) 0.36483(13) 0.0443(8) Uani 1 1 d .
O31 O -0.0511(2) 0.3102(5) 0.03739(14) 0.0480(8) Uani 1 1 d D
H26 H -0.089(3) 0.284(9) 0.0672(17) 0.058 Uiso 1 1 d D
H27 H -0.023(3) 0.473(6) 0.043(2) 0.058 Uiso 1 1 d D
O32 O 0.0083(2) -0.1961(5) 0.07948(12) 0.038 Uani 1 1 d D
H28 H 0.063(2) -0.156(8) 0.1083(15) 0.046 Uiso 1 1 d D
H29 H -0.046(2) -0.176(8) 0.0981(17) 0.046 Uiso 1 1 d D
N1 N 0.1874(2) 0.9257(6) 0.27115(15) 0.036 Uani 1 1 d .
H1 H 0.167(3) 0.996(8) 0.3031(19) 0.043 Uiso 1 1 d .
N2 N 0.3284(3) 0.1979(6) 0.38343(15) 0.040 Uani 1 1 d .
H2 H 0.268(3) 0.162(8) 0.3899(18) 0.048 Uiso 1 1 d .
N3 N 0.2750(3) 0.2438(8) 0.08130(18) 0.052 Uani 1 1 d .
C1 C 0.1760(3) 0.5520(8) 0.35918(18) 0.037 Uani 1 1 d .
C11 C 0.2580(3) 0.5579(7) 0.32677(17) 0.031 Uani 1 1 d .
C12 C 0.2620(3) 0.7446(8) 0.28404(18) 0.037 Uani 1 1 d .
C13 C 0.3390(3) 0.7586(8) 0.2560(2) 0.043 Uani 1 1 d .
H3 H 0.3414 0.8848 0.2272 0.052 Uiso 1 1 calc R
C14 C 0.4129(3) 0.5858(9) 0.2705(2) 0.0476(12) Uani 1 1 d .
H4 H 0.4657 0.5945 0.2512 0.057 Uiso 1 1 calc R
C15 C 0.4110(3) 0.4003(8) 0.3127(2) 0.0439(11) Uani 1 1 d .
H5 H 0.4624 0.2845 0.3224 0.053 Uiso 1 1 calc R
C16 C 0.3341(3) 0.3864(8) 0.34034(17) 0.0359(9) Uani 1 1 d .
C17 C 0.1441(3) 0.9948(8) 0.21679(19) 0.0401(10) Uani 1 1 d .
C18 C 0.0739(3) 1.2080(8) 0.2142(2) 0.0487(11) Uani 1 1 d .
H6 H 0.1027 1.3640 0.2030 0.058 Uiso 1 1 calc R
H7 H 0.0569 1.2301 0.2529 0.058 Uiso 1 1 calc R
H8 H 0.0165 1.1689 0.1852 0.058 Uiso 1 1 calc R
C27 C 0.4012(3) 0.0623(9) 0.4147(2) 0.0450(11) Uani 1 1 d .
C28 C 0.3724(3) -0.1276(9) 0.4560(2) 0.0515(12) Uani 1 1 d .
H9 H 0.3911 -0.2969 0.4455 0.062 Uiso 1 1 calc R
H10 H 0.3031 -0.1217 0.4532 0.062 Uiso 1 1 calc R
H11 H 0.4041 -0.0883 0.4963 0.062 Uiso 1 1 calc R
C31 C 0.1808(5) 0.2472(12) 0.0628(3) 0.0473(18) Uani 0.756(9) 1 d PDU
H12 H 0.1448 0.3583 0.0823 0.057 Uiso 0.756(9) 1 calc PR
C31B C 0.2151(11) 0.078(4) 0.0419(10) 0.052(5) Uani 0.244(9) 1 d PDU
H19 H 0.2414 -0.0754 0.0306 0.062 Uiso 0.244(9) 1 calc PR
C32 C 0.3362(6) 0.0911(15) 0.0583(5) 0.074(3) Uani 0.756(9) 1 d PU
H13 H 0.3036 0.0237 0.0204 0.089 Uiso 0.756(9) 1 calc PR
H14 H 0.3568 -0.0487 0.0855 0.089 Uiso 0.756(9) 1 calc PR
H15 H 0.3919 0.1892 0.0527 0.089 Uiso 0.756(9) 1 calc PR
C32B C 0.256(2) 0.451(5) 0.0974(14) 0.075(7) Uani 0.244(9) 1 d PU
H20 H 0.2892 0.5786 0.0783 0.090 Uiso 0.244(9) 1 calc PR
H21 H 0.2767 0.4630 0.1402 0.090 Uiso 0.244(9) 1 calc PR
H22 H 0.1871 0.4782 0.0870 0.090 Uiso 0.244(9) 1 calc PR
C33 C 0.3146(6) 0.4034(14) 0.1341(3) 0.059(2) Uani 0.756(9) 1 d PU
H16 H 0.3709 0.4949 0.1269 0.071 Uiso 0.756(9) 1 calc PR
H17 H 0.3326 0.2947 0.1686 0.071 Uiso 0.756(9) 1 calc PR
H18 H 0.2661 0.5244 0.1411 0.071 Uiso 0.756(9) 1 calc PR
C33B C 0.3737(16) 0.095(4) 0.0948(13) 0.059(7) Uani 0.244(9) 1 d PU
H23 H 0.4256 0.2092 0.0899 0.071 Uiso 0.244(9) 1 calc PR
H24 H 0.3714 -0.0472 0.0675 0.071 Uiso 0.244(9) 1 calc PR
H25 H 0.3848 0.0317 0.1352 0.071 Uiso 0.244(9) 1 calc PR

loop_
_atom_site_aniso_label
_atom_site_aniso_U_11
_atom_site_aniso_U_22
_atom_site_aniso_U_33
_atom_site_aniso_U_23
_atom_site_aniso_U_13
_atom_site_aniso_U_12
Mg1 0.0434(12) 0.0310(10) 0.0335(11) -0.0022(8) 0.0124(9) -0.0020(8)
O1 0.053(2) 0.067(2) 0.0373(18) -0.0039(16) 0.0065(15) 0.0069(17)
O2 0.046(2) 0.085(3) 0.064(2) 0.0252(19) 0.0067(18) 0.0086(18)
O3 0.048(2) 0.068(2) 0.046(2) -0.0083(17) 0.0099(17) -0.0187(18)
O11 0.0468(18) 0.0376(15) 0.0493(18) -0.0010(14) 0.0211(14) 0.0026(13)
O12 0.0454(17) 0.0401(16) 0.0511(19) 0.0027(14) 0.0185(15) -0.0009(13)
O31 0.069(2) 0.0325(16) 0.051(2) -0.0032(15) 0.0349(17) -0.0054(15)
O32 0.042 0.040 0.034 0.001 0.013 0.001
N1 0.041 0.036 0.032 -0.001 0.011 0.004
N2 0.039 0.042 0.040 0.009 0.011 0.005
N3 0.044 0.058 0.055 0.004 0.007 -0.009
C1 0.039 0.038 0.034 0.001 0.005 0.001
C11 0.034 0.031 0.029 -0.003 0.005 -0.001
C12 0.039 0.039 0.033 0.000 0.006 0.004
C13 0.046 0.045 0.042 0.008 0.017 0.003
C14 0.043(3) 0.058(3) 0.047(3) 0.010(2) 0.022(2) 0.004(2)
C15 0.040(3) 0.048(2) 0.048(3) 0.005(2) 0.017(2) 0.007(2)
C16 0.042(2) 0.035(2) 0.031(2) -0.0060(18) 0.0060(19) 0.0011(19)
C17 0.042(2) 0.042(2) 0.036(2) 0.004(2) 0.007(2) -0.003(2)
C18 0.051(3) 0.046(3) 0.047(3) 0.004(2) 0.004(2) 0.002(2)
C27 0.041(3) 0.051(3) 0.041(3) -0.003(2) 0.003(2) 0.002(2)
C28 0.058(3) 0.052(3) 0.042(3) 0.008(2) 0.000(2) 0.000(2)
C31 0.046(4) 0.044(4) 0.052(4) -0.003(3) 0.011(3) 0.000(3)
C31B 0.039(11) 0.038(10) 0.084(13) 0.002(10) 0.026(10) -0.009(8)
C32 0.054(6) 0.070(5) 0.095(7) -0.021(5) 0.004(5) 0.008(4)
C32B 0.066(16) 0.071(15) 0.080(18) -0.019(14) -0.003(14) -0.012(13)
C33 0.060(5) 0.062(4) 0.053(5) -0.011(4) 0.008(4) -0.014(4)
C33B 0.035(12) 0.054(12) 0.077(17) 0.024(12) -0.017(12) -0.018(10)

loop_
_atom_type_symbol
_atom_type_description
_atom_type_scat_dispersion_real
_atom_type_scat_dispersion_imag
_atom_type_scat_source
C C 0.0033 0.0016 'International Tables Vol C Tables 4.2.6.8 and 6.1.1.4'
H H 0.0000 0.0000 'International Tables Vol C Tables 4.2.6.8 and 6.1.1.4'
N N 0.0061 0.0033 'International Tables Vol C Tables 4.2.6.8 and 6.1.1.4'
Mg Mg 0.0486 0.0363 'International Tables Vol C Tables 4.2.6.8 and 6.1.1.4'
O O 0.0106 0.0060 'International Tables Vol C Tables 4.2.6.8 and 6.1.1.4'

loop_
_geom_angle_atom_site_label_1
_geom_angle_atom_site_label_2
_geom_angle_atom_site_label_3
_geom_angle
_geom_angle_site_symmetry_1
_geom_angle_site_symmetry_3
O3 Mg1 O3 180.0 3 .
O3 Mg1 O31 92.17(14) 3 3
O3 Mg1 O31 87.83(14) . 3
O3 Mg1 O31 87.83(14) 3 .
O3 Mg1 O31 92.17(14) . .
O31 Mg1 O31 180.0 3 .
O3 Mg1 O32 88.25(12) 3 .
O3 Mg1 O32 91.75(12) . .
O31 Mg1 O32 90.54(11) 3 .
O31 Mg1 O32 89.46(11) . .
O3 Mg1 O32 91.75(12) 3 3
O3 Mg1 O32 88.25(12) . 3
O31 Mg1 O32 89.46(11) 3 3
O31 Mg1 O32 90.54(11) . 3
O32 Mg1 O32 180.0 . 3
C31B O3 Mg1 149.3(10) . .
C31 O3 Mg1 134.8(4) . .
Mg1 O31 H26 119(3) . .
Mg1 O31 H27 128(3) . .
H26 O31 H27 108(4) . .
Mg1 O32 H28 114(2) . .
Mg1 O32 H29 115(3) . .
H28 O32 H29 106(3) . .
C17 N1 C12 124.9(3) . .
C17 N1 H1 119(3) . .
C12 N1 H1 116(3) . .
C27 N2 C16 127.2(4) . .
C27 N2 H2 117(3) . .
C16 N2 H2 116(3) . .
C31 N3 C32 124.3(6) . .
C32B N3 C31B 128.1(15) . .
C31 N3 C33 117.0(5) . .
C32 N3 C33 118.5(6) . .
C32B N3 C33B 129.1(16) . .
C31B N3 C33B 102.7(12) . .
O11 C1 O12 125.6(4) . .
O11 C1 C11 117.3(3) . .
O12 C1 C11 117.1(3) . .
C16 C11 C12 118.6(4) . .
C16 C11 C1 121.1(3) . .
C12 C11 C1 120.3(4) . .
C13 C12 C11 120.7(4) . .
C13 C12 N1 119.8(4) . .
C11 C12 N1 119.5(4) . .
C12 C13 C14 119.2(4) . .
C12 C13 H3 120.4 . .
C14 C13 H3 120.4 . .
C13 C14 C15 121.4(4) . .
C13 C14 H4 119.3 . .
C15 C14 H4 119.3 . .
C16 C15 C14 119.3(4) . .
C16 C15 H5 120.4 . .
C14 C15 H5 120.4 . .
C15 C16 C11 120.9(4) . .
C15 C16 N2 121.4(4) . .
C11 C16 N2 117.7(4) . .
O1 C17 N1 122.9(4) . .
O1 C17 C18 122.0(4) . .
N1 C17 C18 115.2(4) . .
C17 C18 H6 109.5 . .
C17 C18 H7 109.5 . .
H6 C18 H7 109.5 . .
C17 C18 H8 109.5 . .
H6 C18 H8 109.5 . .
H7 C18 H8 109.5 . .
O2 C27 N2 123.7(4) . .
O2 C27 C28 121.5(4) . .
N2 C27 C28 114.8(4) . .
C27 C28 H9 109.5 . .
C27 C28 H10 109.5 . .
H9 C28 H10 109.5 . .
C27 C28 H11 109.5 . .
H9 C28 H11 109.5 . .
H10 C28 H11 109.5 . .
O3 C31 N3 125.2(6) . .
O3 C31 H12 117.4 . .
N3 C31 H12 117.4 . .
O3 C31B N3 122.5(16) . .
O3 C31B H19 118.7 . .
N3 C31B H19 118.7 . .
N3 C32 H13 109.5 . .
N3 C32 H14 109.5 . .
H13 C32 H14 109.5 . .
N3 C32 H15 109.5 . .
H13 C32 H15 109.5 . .
H14 C32 H15 109.5 . .
N3 C32B H20 109.5 . .
N3 C32B H21 109.5 . .
H20 C32B H21 109.5 . .
N3 C32B H22 109.5 . .
H20 C32B H22 109.5 . .
H21 C32B H22 109.5 . .
N3 C33 H16 109.5 . .
N3 C33 H17 109.5 . .
H16 C33 H17 109.5 . .
N3 C33 H18 109.5 . .
H16 C33 H18 109.5 . .
H17 C33 H18 109.5 . .
N3 C33B H23 109.5 . .
N3 C33B H24 109.5 . .
H23 C33B H24 109.5 . .
N3 C33B H25 109.5 . .
H23 C33B H25 109.5 . .
H24 C33B H25 109.5 . .

loop_
_geom_bond_atom_site_label_1
_geom_bond_atom_site_label_2
_geom_bond_distance
_geom_bond_site_symmetry_2
Mg1 O3 2.044(3) 3
Mg1 O3 2.044(3) .
Mg1 O31 2.055(3) 3
Mg1 O31 2.055(3) .
Mg1 O32 2.099(3) .
Mg1 O32 2.099(3) 3
O1 C17 1.230(5) .
O2 C27 1.212(5) .
O3 C31B 1.129(15) .
O3 C31 1.199(7) .
O11 C1 1.244(5) .
O12 C1 1.270(5) .
O31 H26 0.96(2) .
O31 H27 0.95(3) .
O32 H28 0.95(2) .
O32 H29 0.96(2) .
N1 C17 1.345(5) .
N1 C12 1.423(5) .
N1 H1 0.93(4) .
N2 C27 1.356(6) .
N2 C16 1.426(5) .
N2 H2 0.93(4) .
N3 C32B 1.20(2) .
N3 C31 1.333(7) .
N3 C32 1.370(8) .
N3 C31B 1.43(2) .
N3 C33 1.506(8) .
N3 C33B 1.59(2) .
C1 C11 1.507(5) .
C11 C16 1.405(6) .
C11 C12 1.408(5) .
C12 C13 1.382(6) .
C13 C14 1.389(6) .
C13 H3 0.9500 .
C14 C15 1.390(6) .
C14 H4 0.9500 .
C15 C16 1.374(6) .
C15 H5 0.9500 .
C17 C18 1.503(6) .
C18 H6 0.9800 .
C18 H7 0.9800 .
C18 H8 0.9800 .
C27 C28 1.500(6) .
C28 H9 0.9800 .
C28 H10 0.9800 .
C28 H11 0.9800 .
C31 H12 0.9500 .
C31B H19 0.9500 .
C32 H13 0.9800 .
C32 H14 0.9800 .
C32 H15 0.9800 .
C32B H20 0.9800 .
C32B H21 0.9800 .
C32B H22 0.9800 .
C33 H16 0.9800 .
C33 H17 0.9800 .
C33 H18 0.9800 .
C33B H23 0.9800 .
C33B H24 0.9800 .
C33B H25 0.9800 .

loop_
_geom_torsion_atom_site_label_1
_geom_torsion_atom_site_label_2
_geom_torsion_atom_site_label_3
_geom_torsion_atom_site_label_4
_geom_torsion
_geom_torsion_site_symmetry_1
O31 Mg1 O3 C31B -43(2) 3
O31 Mg1 O3 C31B 137(2) .
O32 Mg1 O3 C31B 47(2) .
O32 Mg1 O3 C31B -133(2) 3
O31 Mg1 O3 C31 -151.1(6) 3
O31 Mg1 O3 C31 28.9(6) .
O32 Mg1 O3 C31 -60.6(6) .
O32 Mg1 O3 C31 119.4(6) 3
O11 C1 C11 C16 131.6(4) .
O12 C1 C11 C16 -48.2(5) .
O11 C1 C11 C12 -45.3(6) .
O12 C1 C11 C12 134.9(4) .
C16 C11 C12 C13 0.0(6) .
C1 C11 C12 C13 177.0(4) .
C16 C11 C12 N1 -177.8(4) .
C1 C11 C12 N1 -0.8(6) .
C17 N1 C12 C13 48.1(6) .
C17 N1 C12 C11 -134.0(4) .
C11 C12 C13 C14 0.0(7) .
N1 C12 C13 C14 177.8(4) .
C12 C13 C14 C15 -0.3(7) .
C13 C14 C15 C16 0.6(7) .
C14 C15 C16 C11 -0.5(6) .
C14 C15 C16 N2 179.3(4) .
C12 C11 C16 C15 0.2(6) .
C1 C11 C16 C15 -176.7(4) .
C12 C11 C16 N2 -179.6(4) .
C1 C11 C16 N2 3.5(6) .
C27 N2 C16 C15 20.0(7) .
C27 N2 C16 C11 -160.2(4) .
C12 N1 C17 O1 5.7(7) .
C12 N1 C17 C18 -174.2(4) .
C16 N2 C27 O2 1.5(7) .
C16 N2 C27 C28 -178.6(4) .
Mg1 O3 C31 N3 158.2(4) .
C32 N3 C31 O3 -1.1(10) .
C31B N3 C31 O3 -10.8(11) .
C33 N3 C31 O3 -175.9(6) .
Mg1 O3 C31B N3 -140.1(12) .
C32B N3 C31B O3 -5(3) .
C33B N3 C31B O3 178.7(18) .
